data_1528933
loop_
_publ_author_name
'Towle, L.C.'
'Oberbeck, V.'
'Stajdohar, R.E.'
'Brown, B.E.'

_publ_section_title
;
 Molybdenum Diselenide: Rhombohedral High Pressure - High Temperature
 Polymorph
;
_journal_name_full Science
_journal_page_first 895
_journal_page_last 896
_journal_volume 154
_journal_year 1966
_chemical_formula_sum 'Mo Se2'
_space_group_IT_number 160
_symmetry_space_group_name_Hall 'R 3 -2"'
_symmetry_space_group_name_H-M 'R 3 m :H'
_cell_angle_alpha 90
_cell_angle_beta 90
_cell_angle_gamma 120
_cell_formula_units_Z 3
_cell_length_a 3.292
_cell_length_b 3.292
_cell_length_c 19.392
_cell_volume 182.001
_citation_journal_id_ASTM SCIEAS
_cod_data_source_file Towle_SCIEAS_1966_382.cif
_cod_data_source_block Mo1Se2
_cod_original_cell_volume 182.0006
_cod_original_formula_sum 'Mo1 Se2'
_cod_database_code 1528933

loop_
_symmetry_equiv_pos_as_xyz
x,y,z
-y,x-y,z
-x+y,-x,z
-y,-x,z
x,x-y,z
-x+y,y,z
x+2/3,y+1/3,z+1/3
-y+2/3,x-y+1/3,z+1/3
-x+y+2/3,-x+1/3,z+1/3
-y+2/3,-x+1/3,z+1/3
x+2/3,x-y+1/3,z+1/3
-x+y+2/3,y+1/3,z+1/3
x+1/3,y+2/3,z+2/3
-y+1/3,x-y+2/3,z+2/3
-x+y+1/3,-x+2/3,z+2/3
-y+1/3,-x+2/3,z+2/3
x+1/3,x-y+2/3,z+2/3
-x+y+1/3,y+2/3,z+2/3

loop_
_atom_site_label
_atom_site_type_symbol
_atom_site_fract_x
_atom_site_fract_y
_atom_site_fract_z
_atom_site_occupancy
_atom_site_U_iso_or_equiv
Se1 Se-2 0.6667 0.3333 0.083 1 0.0
Mo1 Mo+4 0.3333 0.6667 0 1 0.0
Se2 Se-2 0.3333 0.6667 0.25 1 0.0
